data_7100403
loop_
_publ_author_name
'Chen-Wei Liu'
'Ben-Jie Liaw'
'Lin-Shou Liou'
'Ju-Chun Wang'

_publ_section_title
;
A 2D honeycomb-shaped network based on a starburst
cluster:[Ag4(Cl)(PPh2(CH2)2PPh2)1.5{S2P(OR)2}3](R = Et, iPr)
;
_journal_name_full 'Chemical Communications'
_journal_paper_doi 10.1039/b419474h
_journal_year 2005
_chemical_formula_sum 'C30 H34 Ag O2 P3 S2'
_chemical_formula_weight 691.47
_space_group_IT_number 2
_symmetry_cell_setting triclinic
_symmetry_space_group_name_Hall '-P 1'
_symmetry_space_group_name_H-M 'P -1'
_cell_angle_alpha 61.926(3)
_cell_angle_beta 77.409(3)
_cell_angle_gamma 68.296(3)
_cell_formula_units_Z 2
_cell_length_a 11.954(2)
_cell_length_b 12.985(2)
_cell_length_c 13.116(2)
_cell_measurement_temperature 298(2)
_cell_volume 1666.5(5)
_diffrn_ambient_temperature 298(2)
_exptl_crystal_density_diffrn 1.378
_cod_depositor_comments
;
The following automatic conversions were performed:
'_symmetry_cell_setting' value 'Triclinic' changed to 'triclinic'
according to '/home/saulius/struct/CIF-dictionaries/cif_core.dic'
dictionary named 'cif_core.dic' version 2.4.1 from 2010-06-29.

Automatic conversion script
Id: cif_fix_enum 1527 2010-12-29 10:47:43Z saulius 
;
_cod_database_code 7100403

loop_
_symmetry_equiv_pos_as_xyz
'x, y, z'
'-x, -y, -z'

loop_
_atom_site_label
_atom_site_type_symbol
_atom_site_fract_x
_atom_site_fract_y
_atom_site_fract_z
_atom_site_U_iso_or_equiv
_atom_site_adp_type
_atom_site_occupancy
_atom_site_symmetry_multiplicity
_atom_site_calc_flag
_atom_site_refinement_flags
_atom_site_disorder_assembly
_atom_site_disorder_group
Ag1 Ag 0.81407(3) 0.80532(3) 0.59629(3) 0.05845(13) Uani 1 1 d . . .
S1 S 0.77162(19) 0.61799(13) 0.78400(13) 0.0973(5) Uani 1 1 d . . .
S2 S 0.73357(15) 0.89759(12) 0.75631(12) 0.0817(4) Uani 1 1 d . . .
P1 P 0.74132(13) 0.72501(13) 0.86011(11) 0.0734(3) Uani 1 1 d . . .
P2 P 0.67483(9) 0.89604(9) 0.44010(9) 0.0463(2) Uani 1 1 d . . .
P3 P 1.02092(9) 0.81395(9) 0.52044(9) 0.0484(2) Uani 1 1 d . . .
O1 O 0.6344(5) 0.7110(5) 0.9537(4) 0.1271(17) Uani 1 1 d . . .
O2 O 0.8456(5) 0.6606(4) 0.9487(5) 0.1272(18) Uani 1 1 d . . .
C1 C 0.5177(9) 0.7570(13) 0.9179(9) 0.223(7) Uani 1 1 d . . .
H1A H 0.5176 0.7401 0.8534 0.268 Uiso 1 1 calc R . .
H1B H 0.4888 0.8453 0.8918 0.268 Uiso 1 1 calc R . .
C2 C 0.4401(12) 0.703(2) 1.0087(13) 0.416(19) Uani 1 1 d . . .
H2A H 0.3601 0.7364 0.9822 0.624 Uiso 1 1 calc R . .
H2B H 0.4392 0.7213 1.0722 0.624 Uiso 1 1 calc R . .
H2C H 0.4680 0.6162 1.0339 0.624 Uiso 1 1 calc R . .
C3 C 0.8605(15) 0.7145(11) 1.0119(12) 0.241(8) Uani 1 1 d . . .
H3A H 0.8849 0.7856 0.9565 0.290 Uiso 1 1 calc R . .
H3B H 0.7810 0.7457 1.0434 0.290 Uiso 1 1 calc R . .
C4 C 0.9283(15) 0.6607(10) 1.0914(12) 0.253(9) Uani 1 1 d . . .
H4A H 0.9189 0.7136 1.1269 0.379 Uiso 1 1 calc R . .
H4B H 1.0101 0.6384 1.0620 0.379 Uiso 1 1 calc R . .
H4C H 0.9089 0.5880 1.1478 0.379 Uiso 1 1 calc R . .
C11 C 0.6225(3) 0.7906(4) 0.4221(4) 0.0536(9) Uani 1 1 d . . .
C12 C 0.6802(5) 0.6659(4) 0.4783(5) 0.0799(15) Uani 1 1 d . . .
H12A H 0.7390 0.6371 0.5298 0.096 Uiso 1 1 calc R . .
C13 C 0.6505(6) 0.5834(6) 0.4581(8) 0.111(2) Uani 1 1 d . . .
H13A H 0.6905 0.4998 0.4949 0.133 Uiso 1 1 calc R . .
C14 C 0.5634(7) 0.6246(6) 0.3850(7) 0.109(2) Uani 1 1 d . . .
H14A H 0.5444 0.5692 0.3712 0.130 Uiso 1 1 calc R . .
C15 C 0.5029(5) 0.7479(6) 0.3309(6) 0.0947(18) Uani 1 1 d . . .
H15A H 0.4417 0.7753 0.2824 0.114 Uiso 1 1 calc R . .
C16 C 0.5329(4) 0.8317(5) 0.3485(5) 0.0710(12) Uani 1 1 d . . .
H16A H 0.4927 0.9153 0.3109 0.085 Uiso 1 1 calc R . .
C21 C 0.7471(3) 0.9675(4) 0.2982(3) 0.0514(9) Uani 1 1 d . . .
C22 C 0.7829(5) 0.9175(5) 0.2205(5) 0.0894(18) Uani 1 1 d . . .
H22A H 0.7662 0.8464 0.2376 0.107 Uiso 1 1 calc R . .
C23 C 0.8440(6) 0.9715(7) 0.1163(6) 0.106(2) Uani 1 1 d . . .
H23A H 0.8645 0.9382 0.0631 0.128 Uiso 1 1 calc R . .
C24 C 0.8740(5) 1.0716(6) 0.0916(5) 0.0874(16) Uani 1 1 d . . .
H24A H 0.9167 1.1062 0.0227 0.105 Uiso 1 1 calc R . .
C25 C 0.8415(6) 1.1207(6) 0.1675(5) 0.0931(18) Uani 1 1 d . . .
H25A H 0.8615 1.1899 0.1508 0.112 Uiso 1 1 calc R . .
C26 C 0.7783(5) 1.0696(5) 0.2707(4) 0.0797(15) Uani 1 1 d . . .
H26A H 0.7567 1.1050 0.3223 0.096 Uiso 1 1 calc R . .
C31 C 1.0783(4) 0.7665(4) 0.4029(3) 0.0516(9) Uani 1 1 d . . .
C32 C 1.0517(4) 0.6670(4) 0.4120(4) 0.0657(11) Uani 1 1 d . . .
H32A H 1.0040 0.6295 0.4749 0.079 Uiso 1 1 calc R . .
C33 C 1.0953(5) 0.6231(5) 0.3287(5) 0.0801(14) Uani 1 1 d . . .
H33A H 1.0776 0.5558 0.3362 0.096 Uiso 1 1 calc R . .
C34 C 1.1640(5) 0.6779(5) 0.2359(5) 0.0820(15) Uani 1 1 d . . .
H34A H 1.1946 0.6473 0.1806 0.098 Uiso 1 1 calc R . .
C35 C 1.1884(5) 0.7791(6) 0.2237(5) 0.0865(16) Uani 1 1 d . . .
H35A H 1.2338 0.8179 0.1593 0.104 Uiso 1 1 calc R . .
C36 C 1.1455(5) 0.8229(5) 0.3073(4) 0.0728(13) Uani 1 1 d . . .
H36A H 1.1623 0.8912 0.2987 0.087 Uiso 1 1 calc R . .
C41 C 1.1464(4) 0.7287(3) 0.6161(4) 0.0540(9) Uani 1 1 d . . .
C42 C 1.2633(4) 0.7306(4) 0.5756(5) 0.0694(12) Uani 1 1 d . . .
H42A H 1.2787 0.7758 0.4972 0.083 Uiso 1 1 calc R . .
C43 C 1.3571(5) 0.6669(5) 0.6488(6) 0.0875(17) Uani 1 1 d . . .
H43A H 1.4348 0.6700 0.6209 0.105 Uiso 1 1 calc R . .
C44 C 1.3330(7) 0.5982(6) 0.7649(7) 0.105(2) Uani 1 1 d . . .
H44A H 1.3956 0.5535 0.8152 0.126 Uiso 1 1 calc R . .
C45 C 1.2194(7) 0.5954(6) 0.8059(6) 0.103(2) Uani 1 1 d . . .
H45A H 1.2048 0.5496 0.8844 0.124 Uiso 1 1 calc R . .
C46 C 1.1242(5) 0.6600(5) 0.7326(5) 0.0777(13) Uani 1 1 d . . .
H46A H 1.0466 0.6570 0.7614 0.093 Uiso 1 1 calc R . .
C51 C 0.5380(3) 1.0216(3) 0.4442(3) 0.0495(9) Uani 1 1 d . . .
H51A H 0.5611 1.0888 0.4375 0.059 Uiso 1 1 calc R . .
H51B H 0.4905 1.0518 0.3789 0.059 Uiso 1 1 calc R . .
C61 C 1.0263(4) 0.9720(3) 0.4570(3) 0.0509(9) Uani 1 1 d . . .
H61A H 1.1093 0.9721 0.4353 0.061 Uiso 1 1 calc R . .
H61B H 0.9810 1.0213 0.3877 0.061 Uiso 1 1 calc R . .

loop_
_atom_site_aniso_label
_atom_site_aniso_U_11
_atom_site_aniso_U_22
_atom_site_aniso_U_33
_atom_site_aniso_U_23
_atom_site_aniso_U_13
_atom_site_aniso_U_12
Ag1 0.0591(2) 0.0600(2) 0.0566(2) -0.02341(15) 0.00025(14) -0.02285(15)
S1 0.1547(15) 0.0673(8) 0.0731(9) -0.0260(7) 0.0145(9) -0.0551(9)
S2 0.1113(11) 0.0634(7) 0.0697(8) -0.0340(6) 0.0041(7) -0.0242(7)
P1 0.0850(9) 0.0810(9) 0.0573(7) -0.0281(6) 0.0065(6) -0.0370(7)
P2 0.0425(5) 0.0451(5) 0.0538(5) -0.0257(4) 0.0014(4) -0.0125(4)
P3 0.0494(5) 0.0441(5) 0.0542(6) -0.0222(4) -0.0006(4) -0.0171(4)
O1 0.124(4) 0.145(4) 0.084(3) -0.038(3) 0.023(3) -0.044(3)
O2 0.171(5) 0.099(3) 0.113(4) -0.025(3) -0.055(3) -0.043(3)
C1 0.106(7) 0.273(15) 0.132(8) -0.013(9) -0.016(6) 0.014(8)
C2 0.118(9) 0.55(4) 0.173(13) 0.050(17) 0.044(9) 0.013(14)
C3 0.36(2) 0.179(11) 0.232(14) -0.060(10) -0.191(15) -0.069(12)
C4 0.42(2) 0.125(8) 0.252(15) -0.050(9) -0.217(16) -0.050(11)
C11 0.047(2) 0.054(2) 0.067(2) -0.034(2) 0.0047(18) -0.0171(17)
C12 0.071(3) 0.049(2) 0.121(5) -0.038(3) -0.018(3) -0.012(2)
C13 0.104(5) 0.067(3) 0.181(7) -0.067(4) -0.016(5) -0.024(3)
C14 0.107(5) 0.096(5) 0.171(7) -0.089(5) 0.001(5) -0.045(4)
C15 0.082(4) 0.119(5) 0.123(5) -0.075(4) -0.011(3) -0.039(4)
C16 0.068(3) 0.068(3) 0.089(3) -0.043(3) -0.010(2) -0.019(2)
C21 0.049(2) 0.055(2) 0.052(2) -0.0263(18) 0.0007(17) -0.0154(17)
C22 0.103(4) 0.092(4) 0.098(4) -0.066(3) 0.046(3) -0.052(3)
C23 0.128(5) 0.130(5) 0.096(4) -0.082(4) 0.054(4) -0.066(5)
C24 0.088(4) 0.106(4) 0.070(3) -0.038(3) 0.022(3) -0.045(3)
C25 0.119(5) 0.088(4) 0.084(4) -0.039(3) 0.029(3) -0.061(4)
C26 0.105(4) 0.084(3) 0.070(3) -0.042(3) 0.023(3) -0.052(3)
C31 0.050(2) 0.052(2) 0.056(2) -0.0251(18) -0.0028(17) -0.0163(17)
C32 0.080(3) 0.053(2) 0.070(3) -0.030(2) 0.000(2) -0.025(2)
C33 0.103(4) 0.067(3) 0.086(4) -0.042(3) -0.013(3) -0.026(3)
C34 0.094(4) 0.089(4) 0.077(3) -0.053(3) -0.002(3) -0.022(3)
C35 0.093(4) 0.117(5) 0.071(3) -0.052(3) 0.016(3) -0.051(4)
C36 0.083(3) 0.088(3) 0.071(3) -0.045(3) 0.014(2) -0.048(3)
C41 0.057(2) 0.043(2) 0.065(2) -0.0257(19) -0.0096(18) -0.0121(17)
C42 0.060(3) 0.066(3) 0.088(3) -0.041(3) -0.013(2) -0.009(2)
C43 0.065(3) 0.082(4) 0.131(5) -0.063(4) -0.028(3) -0.003(3)
C44 0.104(5) 0.078(4) 0.130(6) -0.045(4) -0.062(5) 0.006(4)
C45 0.128(6) 0.079(4) 0.079(4) -0.011(3) -0.039(4) -0.021(4)
C46 0.085(3) 0.063(3) 0.072(3) -0.017(2) -0.016(3) -0.019(3)
C51 0.048(2) 0.0416(19) 0.057(2) -0.0252(17) 0.0029(17) -0.0098(16)
C61 0.052(2) 0.0434(19) 0.057(2) -0.0215(17) 0.0016(17) -0.0163(17)

loop_
_geom_bond_atom_site_label_1
_geom_bond_atom_site_label_2
_geom_bond_distance
_geom_bond_site_symmetry_2
_geom_bond_publ_flag
Ag1 P2 2.4737(11) . ?
Ag1 P3 2.4786(11) . ?
Ag1 S1 2.6396(14) . ?
Ag1 S2 2.7204(14) . ?
S1 P1 1.958(2) . ?
S2 P1 1.978(2) . ?
P1 O1 1.565(5) . ?
P1 O2 1.597(5) . ?
P2 C11 1.824(4) . ?
P2 C21 1.828(4) . ?
P2 C51 1.846(4) . ?
P3 C41 1.826(4) . ?
P3 C31 1.829(4) . ?
P3 C61 1.838(4) . ?
O1 C1 1.389(11) . ?
O2 C3 1.381(11) . ?
C1 C2 1.406(16) . ?
C3 C4 1.224(12) . ?
C11 C16 1.381(6) . ?
C11 C12 1.383(6) . ?
C12 C13 1.390(8) . ?
C13 C14 1.352(10) . ?
C14 C15 1.374(9) . ?
C15 C16 1.388(7) . ?
C21 C22 1.366(6) . ?
C21 C26 1.372(6) . ?
C22 C23 1.391(8) . ?
C23 C24 1.350(8) . ?
C24 C25 1.339(8) . ?
C25 C26 1.386(7) . ?
C31 C36 1.374(6) . ?
C31 C32 1.388(6) . ?
C32 C33 1.382(7) . ?
C33 C34 1.358(8) . ?
C34 C35 1.379(8) . ?
C35 C36 1.384(7) . ?
C41 C46 1.383(7) . ?
C41 C42 1.388(6) . ?
C42 C43 1.378(7) . ?
C43 C44 1.384(10) . ?
C44 C45 1.355(10) . ?
C45 C46 1.391(8) . ?
C51 C51 1.518(7) 2_676 ?
C61 C61 1.523(8) 2_776 ?
